data_3000237
loop_
_publ_author_name
'Kanzaki, M.'

_publ_section_title
;
 High-pressure phase relations in Zn2SiO4 system: A first-principles study
 (DFT optimized Zn2SiO4 V structure at 0 K)
;
_journal_name_full 'To be published'
_chemical_formula_sum 'O4 Si Zn2'
_chemical_name_common Zn2SiO4
_chemical_name_mineral 'Zn2SiO4 phase V'
_symmetry_space_group_name_Hall '-I 2b 2'
_symmetry_space_group_name_H-M 'I m m a'
_cell_angle_alpha 90
_cell_angle_beta 90
_cell_angle_gamma 90
_cell_length_a 5.73580
_cell_length_b 11.49360
_cell_length_c 8.37830
_cell_volume 552.339
_cod_database_code 3000237
_cod_hold_until_date 2020-04-22

loop_
_atom_site_label
_atom_site_fract_x
_atom_site_fract_y
_atom_site_fract_z
? ? ? ?
